data_7703187
loop_
_publ_author_name
'\<Skoch, Karel'
'Vos\'ahlo, Petr'
'C\'isa\<rov\'a, Ivana'
'\<St\<epni\<cka, Petr'

_publ_section_title
;
 Synthesis and characterisation of Pd(ii) and Au(i) complexes with
 mesoionic carbene ligands bearing phosphinoferrocene substituents and
 isomeric carbene moieites.
;
_journal_issue 4
_journal_name_full 'Dalton transactions (Cambridge, England : 2003)'
_journal_page_first 1011
_journal_page_last 1021
_journal_paper_doi 10.1039/c9dt04521j
_journal_volume 49
_journal_year 2020
_chemical_formula_moiety 'C34 H32 Cl2 Fe N3 P Pd, 2 (C H2 Cl2)'
_chemical_formula_sum 'C36 H36 Cl6 Fe N3 P Pd'
_chemical_formula_weight 916.60
_space_group_crystal_system monoclinic
_space_group_IT_number 14
_space_group_name_Hall '-P 2ybc'
_space_group_name_H-M_alt 'P 1 21/c 1'
_atom_sites_solution_hydrogens geom
_atom_sites_solution_primary direct
_atom_sites_solution_secondary difmap
_audit_creation_method SHELXL-2014/7
_audit_update_record
;
2019-11-22 deposited with the CCDC.	2020-01-02 downloaded from the CCDC.
;
_cell_angle_alpha 90
_cell_angle_beta 103.7760(10)
_cell_angle_gamma 90
_cell_formula_units_Z 4
_cell_length_a 11.2428(3)
_cell_length_b 18.9899(5)
_cell_length_c 17.6975(5)
_cell_measurement_reflns_used 9719
_cell_measurement_temperature 150(2)
_cell_measurement_theta_max 27.54
_cell_measurement_theta_min 2.60
_cell_volume 3669.72(17)
_computing_cell_refinement 'SAINT V8.37A (Bruker AXS Inc., 2015)'
_computing_data_collection 'Bruker Instrument Service vV6.2.3'
_computing_data_reduction 'SAINT V8.37A (Bruker AXS Inc., 2015)'
_computing_molecular_graphics 'PLATON (Spek, 2003)'
_computing_publication_material 'PLATON (Spek, 2003)'
_computing_structure_refinement 'SHELXL-2014/7 (Sheldrick, 2014)'
_computing_structure_solution 'XT, VERSION 2014/5'
_diffrn_ambient_temperature 150(2)
_diffrn_measured_fraction_theta_full 0.999
_diffrn_measured_fraction_theta_max 0.997
_diffrn_measurement_device_type 'Bruker D8 VENTURE Kappa Duo PHOTON 100 CMOS'
_diffrn_measurement_method '\f and \w scans'
_diffrn_radiation_monochromator 'Quazar Mo multilayer optic'
_diffrn_radiation_source 'I\mS micro-focus sealed tube'
_diffrn_radiation_type MoK\a
_diffrn_radiation_wavelength 0.71073
_diffrn_reflns_av_R_equivalents 0.0278
_diffrn_reflns_av_unetI/netI 0.0161
_diffrn_reflns_Laue_measured_fraction_full 0.999
_diffrn_reflns_Laue_measured_fraction_max 0.997
_diffrn_reflns_limit_h_max 14
_diffrn_reflns_limit_h_min -14
_diffrn_reflns_limit_k_max 24
_diffrn_reflns_limit_k_min -24
_diffrn_reflns_limit_l_max 22
_diffrn_reflns_limit_l_min -23
_diffrn_reflns_number 58513
_diffrn_reflns_point_group_measured_fraction_full 0.999
_diffrn_reflns_point_group_measured_fraction_max 0.997
_diffrn_reflns_theta_full 25.242
_diffrn_reflns_theta_max 27.569
_diffrn_reflns_theta_min 2.232
_exptl_absorpt_coefficient_mu 1.398
_exptl_absorpt_correction_T_max 0.85
_exptl_absorpt_correction_T_min 0.67
_exptl_absorpt_correction_type numerical
_exptl_absorpt_process_details 'SADABS-2016/2 - Bruker AXS'
_exptl_crystal_colour orange
_exptl_crystal_density_diffrn 1.659
_exptl_crystal_description prism
_exptl_crystal_F_000 1848
_exptl_crystal_size_max 0.22
_exptl_crystal_size_mid 0.20
_exptl_crystal_size_min 0.12
_refine_diff_density_max 1.305
_refine_diff_density_min -1.812
_refine_diff_density_rms 0.095
_refine_ls_extinction_method none
_refine_ls_goodness_of_fit_ref 1.035
_refine_ls_hydrogen_treatment constr
_refine_ls_matrix_type full
_refine_ls_number_parameters 437
_refine_ls_number_reflns 8467
_refine_ls_number_restraints 0
_refine_ls_restrained_S_all 1.035
_refine_ls_R_factor_all 0.0349
_refine_ls_R_factor_gt 0.0307
_refine_ls_shift/su_max 0.002
_refine_ls_shift/su_mean 0.000
_refine_ls_structure_factor_coef Fsqd
_refine_ls_weighting_details 'w=1/[\s^2^(Fo^2^)+(0.0358P)^2^+8.7850P] where P=(Fo^2^+2Fc^2^)/3'
_refine_ls_weighting_scheme calc
_refine_ls_wR_factor_gt 0.0784
_refine_ls_wR_factor_ref 0.0809
_reflns_Friedel_coverage 0.000
_reflns_number_gt 7727
_reflns_number_total 8467
_reflns_threshold_expression 'I > 2\s(I)'
_cod_data_source_file c9dt04521j2.cif
_cod_data_source_block mo_ks636
_cod_depositor_comments 'Adding full bibliography for 7703178--7703193.cif.'
_cod_original_sg_symbol_H-M 'P 21/c'
_cod_database_code 7703187
_shelx_shelxl_version_number 2014/7
_shelx_space_group_comment
;
The symmetry employed for this shelxl refinement is uniquely defined
by the following loop, which should always be used as a source of
symmetry information in preference to the above space-group names.
They are only intended as comments.
;
_shelx_estimated_absorpt_t_min 0.748
_shelx_estimated_absorpt_t_max 0.850

loop_
_space_group_symop_operation_xyz
'x, y, z'
'-x, y+1/2, -z+1/2'
'-x, -y, -z'
'x, -y-1/2, z-1/2'

loop_
_atom_site_label
_atom_site_type_symbol
_atom_site_fract_x
_atom_site_fract_y
_atom_site_fract_z
_atom_site_U_iso_or_equiv
_atom_site_adp_type
_atom_site_occupancy
_atom_site_site_symmetry_order
_atom_site_calc_flag
_atom_site_refinement_flags_posn
_atom_site_refinement_flags_adp
Pd Pd 0.67323(2) 0.72675(2) 0.23078(2) 0.00932(5) Uani 1 1 d . .
Fe Fe 0.68245(3) 0.68865(2) 0.02132(2) 0.01559(8) Uani 1 1 d . .
P P 0.84740(5) 0.68308(3) 0.20585(3) 0.01187(11) Uani 1 1 d . .
Cl1 Cl 0.48403(5) 0.77417(3) 0.23961(4) 0.01877(12) Uani 1 1 d . .
Cl2 Cl 0.76719(5) 0.83818(3) 0.25655(3) 0.01719(11) Uani 1 1 d . .
N1 N 0.54353(18) 0.60965(10) 0.13309(11) 0.0129(4) Uani 1 1 d . .
N2 N 0.4863(2) 0.54728(11) 0.13004(12) 0.0177(4) Uani 1 1 d . .
N3 N 0.4917(2) 0.53381(11) 0.20396(11) 0.0166(4) Uani 1 1 d . .
C4 C 0.5488(2) 0.58544(12) 0.25298(13) 0.0135(4) Uani 1 1 d . .
C5 C 0.5867(2) 0.63573(12) 0.20665(13) 0.0119(4) Uani 1 1 d . .
C11 C 0.5451(2) 0.64159(12) 0.06031(13) 0.0145(4) Uani 1 1 d . .
C12 C 0.5129(2) 0.71287(13) 0.03994(14) 0.0168(5) Uani 1 1 d . .
H12 H 0.4949 0.7486 0.0732 0.020 Uiso 1 1 calc R U
C13 C 0.5129(3) 0.71991(14) -0.03999(15) 0.0220(5) Uani 1 1 d . .
H13 H 0.4951 0.7619 -0.0698 0.026 Uiso 1 1 calc R U
C14 C 0.5439(3) 0.65378(14) -0.06822(15) 0.0252(6) Uani 1 1 d . .
H14 H 0.5503 0.6442 -0.1198 0.030 Uiso 1 1 calc R U
C15 C 0.5636(3) 0.60443(13) -0.00585(14) 0.0213(5) Uani 1 1 d . .
H15 H 0.5850 0.5562 -0.0080 0.026 Uiso 1 1 calc R U
C16 C 0.8409(2) 0.70239(13) 0.10580(14) 0.0171(5) Uani 1 1 d . .
C17 C 0.7982(2) 0.76825(13) 0.06914(15) 0.0193(5) Uani 1 1 d . .
H17 H 0.7764 0.8088 0.0942 0.023 Uiso 1 1 calc R U
C18 C 0.7945(3) 0.76164(14) -0.01149(16) 0.0233(5) Uani 1 1 d . .
H18 H 0.7704 0.7974 -0.0496 0.028 Uiso 1 1 calc R U
C19 C 0.8329(3) 0.69257(15) -0.02561(15) 0.0252(6) Uani 1 1 d . .
H19 H 0.8383 0.6743 -0.0746 0.030 Uiso 1 1 calc R U
C20 C 0.8619(2) 0.65555(14) 0.04646(15) 0.0212(5) Uani 1 1 d . .
H20 H 0.8902 0.6083 0.0540 0.025 Uiso 1 1 calc R U
C21 C 0.9840(2) 0.72489(12) 0.26439(16) 0.0184(5) Uani 1 1 d . .
C22 C 1.0795(3) 0.74800(15) 0.2339(2) 0.0284(6) Uani 1 1 d . .
H22 H 1.0745 0.7442 0.1797 0.034 Uiso 1 1 calc R U
C23 C 1.1846(3) 0.77740(16) 0.2842(3) 0.0406(9) Uani 1 1 d . .
H23 H 1.2505 0.7938 0.2638 0.049 Uiso 1 1 calc R U
C24 C 1.1913(3) 0.78216(16) 0.3627(2) 0.0397(8) Uani 1 1 d . .
H24 H 1.2626 0.8014 0.3963 0.048 Uiso 1 1 calc R U
C25 C 1.0972(3) 0.75975(17) 0.3929(2) 0.0359(7) Uani 1 1 d . .
H25 H 1.1029 0.7634 0.4472 0.043 Uiso 1 1 calc R U
C26 C 0.9931(3) 0.73162(15) 0.34408(16) 0.0260(6) Uani 1 1 d . .
H26 H 0.9270 0.7167 0.3651 0.031 Uiso 1 1 calc R U
C27 C 0.8886(2) 0.58942(12) 0.21390(14) 0.0149(4) Uani 1 1 d . .
C28 C 0.8120(2) 0.53850(13) 0.17047(14) 0.0187(5) Uani 1 1 d . .
H28 H 0.7373 0.5525 0.1360 0.022 Uiso 1 1 calc R U
C29 C 0.8437(3) 0.46763(14) 0.17705(16) 0.0240(5) Uani 1 1 d . .
H29 H 0.7900 0.4335 0.1478 0.029 Uiso 1 1 calc R U
C30 C 0.9535(3) 0.44633(14) 0.22621(17) 0.0266(6) Uani 1 1 d . .
H30 H 0.9757 0.3980 0.2303 0.032 Uiso 1 1 calc R U
C31 C 1.0300(3) 0.49640(15) 0.26908(18) 0.0275(6) Uani 1 1 d . .
H31 H 1.1053 0.4823 0.3027 0.033 Uiso 1 1 calc R U
C32 C 0.9979(2) 0.56722(14) 0.26355(16) 0.0207(5) Uani 1 1 d . .
H32 H 1.0511 0.6009 0.2940 0.025 Uiso 1 1 calc R U
C33 C 0.4420(3) 0.46693(14) 0.22413(16) 0.0265(6) Uani 1 1 d . .
H33A H 0.3776 0.4506 0.1801 0.040 Uiso 1 1 calc R U
H33B H 0.4076 0.4737 0.2696 0.040 Uiso 1 1 calc R U
H33C H 0.5076 0.4318 0.2363 0.040 Uiso 1 1 calc R U
C34 C 0.5513(2) 0.58448(12) 0.33720(13) 0.0146(4) Uani 1 1 d . .
C35 C 0.6585(2) 0.56813(14) 0.39277(14) 0.0197(5) Uani 1 1 d . .
C36 C 0.6567(3) 0.56901(15) 0.47130(14) 0.0230(5) Uani 1 1 d . .
H36 H 0.7296 0.5582 0.5093 0.028 Uiso 1 1 calc R U
C37 C 0.5511(3) 0.58526(13) 0.49537(14) 0.0217(5) Uani 1 1 d . .
C38 C 0.4451(3) 0.59992(13) 0.43922(15) 0.0211(5) Uani 1 1 d . .
H38 H 0.3720 0.6103 0.4551 0.025 Uiso 1 1 calc R U
C39 C 0.4428(2) 0.59994(12) 0.35986(14) 0.0171(5) Uani 1 1 d . .
C40 C 0.7750(3) 0.5512(2) 0.36940(17) 0.0339(7) Uani 1 1 d . .
H40A H 0.8049 0.5934 0.3480 0.051 Uiso 1 1 calc R U
H40B H 0.7595 0.5139 0.3299 0.051 Uiso 1 1 calc R U
H40C H 0.8367 0.5351 0.4150 0.051 Uiso 1 1 calc R U
C41 C 0.5512(3) 0.58579(15) 0.58046(15) 0.0289(6) Uani 1 1 d . .
H41A H 0.5371 0.6339 0.5964 0.043 Uiso 1 1 calc R U
H41B H 0.6305 0.5690 0.6110 0.043 Uiso 1 1 calc R U
H41C H 0.4861 0.5549 0.5893 0.043 Uiso 1 1 calc R U
C42 C 0.3258(2) 0.61703(16) 0.30142(16) 0.0255(6) Uani 1 1 d . .
H42A H 0.3416 0.6533 0.2656 0.038 Uiso 1 1 calc R U
H42B H 0.2652 0.6344 0.3285 0.038 Uiso 1 1 calc R U
H42C H 0.2944 0.5745 0.2720 0.038 Uiso 1 1 calc R U
C1S C 0.0904(4) 0.8764(3) 0.0579(3) 0.0768(15) Uani 1 1 d . .
H1S1 H 0.0601 0.9087 0.0931 0.092 Uiso 1 1 calc R U
H1S2 H 0.0334 0.8360 0.0459 0.092 Uiso 1 1 calc R U
Cl1S Cl 0.09516(13) 0.92136(8) -0.02981(7) 0.0769(4) Uani 1 1 d . .
Cl2S Cl 0.23808(11) 0.84606(8) 0.10420(8) 0.0729(3) Uani 1 1 d . .
C2S C 0.1768(4) 0.5723(2) 0.0317(2) 0.0509(10) Uani 1 1 d . .
H2S1 H 0.2451 0.5544 0.0106 0.061 Uiso 1 1 calc R U
H2S2 H 0.1071 0.5827 -0.0129 0.061 Uiso 1 1 calc R U
Cl3S Cl 0.13285(11) 0.50669(6) 0.08995(6) 0.0601(3) Uani 1 1 d . .
Cl4S Cl 0.22293(9) 0.65029(5) 0.08364(5) 0.0483(2) Uani 1 1 d . .

loop_
_atom_site_aniso_label
_atom_site_aniso_U_11
_atom_site_aniso_U_22
_atom_site_aniso_U_33
_atom_site_aniso_U_23
_atom_site_aniso_U_13
_atom_site_aniso_U_12
Pd 0.01029(8) 0.00901(8) 0.00920(8) -0.00119(6) 0.00340(6) -0.00059(6)
Fe 0.02531(19) 0.01268(16) 0.01072(15) 0.00195(12) 0.00812(13) 0.00280(13)
P 0.0122(3) 0.0110(3) 0.0136(3) -0.0001(2) 0.0056(2) 0.0008(2)
Cl1 0.0136(3) 0.0187(3) 0.0258(3) -0.0051(2) 0.0085(2) 0.0009(2)
Cl2 0.0157(3) 0.0114(2) 0.0239(3) -0.0031(2) 0.0035(2) -0.0019(2)
N1 0.0177(9) 0.0109(9) 0.0103(9) -0.0002(7) 0.0038(7) -0.0020(7)
N2 0.0266(11) 0.0129(9) 0.0136(9) -0.0006(7) 0.0048(8) -0.0057(8)
N3 0.0255(11) 0.0121(9) 0.0124(9) -0.0004(7) 0.0050(8) -0.0052(8)
C4 0.0156(11) 0.0129(10) 0.0120(10) -0.0008(8) 0.0032(8) -0.0022(8)
C5 0.0131(10) 0.0123(10) 0.0106(10) -0.0008(8) 0.0033(8) 0.0006(8)
C11 0.0199(11) 0.0133(10) 0.0100(10) 0.0002(8) 0.0027(8) -0.0018(9)
C12 0.0197(12) 0.0148(11) 0.0155(11) 0.0008(9) 0.0037(9) 0.0002(9)
C13 0.0287(14) 0.0189(12) 0.0157(11) 0.0036(9) 0.0003(10) 0.0005(10)
C14 0.0409(16) 0.0219(13) 0.0115(11) 0.0001(10) 0.0037(10) -0.0018(11)
C15 0.0361(15) 0.0141(11) 0.0134(11) -0.0019(9) 0.0054(10) -0.0012(10)
C16 0.0203(12) 0.0168(11) 0.0170(11) 0.0020(9) 0.0103(9) 0.0022(9)
C17 0.0247(13) 0.0150(11) 0.0206(12) 0.0025(9) 0.0105(10) -0.0002(9)
C18 0.0299(14) 0.0222(13) 0.0214(12) 0.0072(10) 0.0133(11) 0.0013(11)
C19 0.0342(15) 0.0278(14) 0.0193(12) 0.0041(10) 0.0176(11) 0.0039(11)
C20 0.0276(13) 0.0197(12) 0.0207(12) 0.0026(10) 0.0142(10) 0.0062(10)
C21 0.0132(11) 0.0127(11) 0.0288(13) -0.0021(9) 0.0042(9) 0.0027(9)
C22 0.0206(13) 0.0196(13) 0.0496(18) -0.0012(12) 0.0176(13) -0.0003(10)
C23 0.0173(14) 0.0230(15) 0.084(3) -0.0003(15) 0.0173(15) -0.0008(11)
C24 0.0242(15) 0.0227(15) 0.062(2) -0.0069(14) -0.0094(14) 0.0028(12)
C25 0.0313(16) 0.0282(15) 0.0390(17) -0.0071(13) -0.0098(13) 0.0022(12)
C26 0.0238(13) 0.0252(14) 0.0256(13) -0.0054(11) -0.0012(11) 0.0003(11)
C27 0.0164(11) 0.0133(11) 0.0172(11) 0.0014(8) 0.0086(9) 0.0031(8)
C28 0.0213(12) 0.0159(11) 0.0188(11) -0.0002(9) 0.0048(9) 0.0039(9)
C29 0.0290(14) 0.0149(12) 0.0277(13) -0.0029(10) 0.0057(11) 0.0019(10)
C30 0.0291(14) 0.0152(12) 0.0371(15) 0.0045(11) 0.0110(12) 0.0066(10)
C31 0.0211(13) 0.0226(13) 0.0371(15) 0.0063(11) 0.0033(11) 0.0081(11)
C32 0.0168(12) 0.0183(12) 0.0270(13) 0.0022(10) 0.0049(10) 0.0020(9)
C33 0.0453(17) 0.0156(12) 0.0197(12) -0.0014(10) 0.0099(12) -0.0132(11)
C34 0.0214(12) 0.0119(10) 0.0113(10) -0.0003(8) 0.0056(9) -0.0049(9)
C35 0.0208(12) 0.0230(12) 0.0158(11) 0.0028(9) 0.0054(9) -0.0035(10)
C36 0.0271(13) 0.0278(14) 0.0127(11) 0.0028(10) 0.0020(10) -0.0086(11)
C37 0.0367(15) 0.0163(11) 0.0145(11) -0.0024(9) 0.0109(10) -0.0114(10)
C38 0.0304(14) 0.0161(11) 0.0208(12) -0.0024(9) 0.0140(10) -0.0050(10)
C39 0.0223(12) 0.0119(10) 0.0187(11) 0.0000(9) 0.0079(9) -0.0034(9)
C40 0.0238(14) 0.056(2) 0.0222(13) 0.0114(13) 0.0066(11) 0.0064(13)
C41 0.0482(18) 0.0255(14) 0.0153(12) -0.0032(10) 0.0124(12) -0.0115(13)
C42 0.0220(13) 0.0295(14) 0.0258(13) 0.0024(11) 0.0072(11) -0.0005(11)
C1S 0.042(2) 0.103(4) 0.083(4) -0.008(3) 0.009(2) -0.009(3)
Cl1S 0.0750(8) 0.0814(9) 0.0588(7) -0.0177(6) -0.0149(6) 0.0165(7)
Cl2S 0.0539(6) 0.0846(9) 0.0771(8) 0.0229(7) 0.0095(6) -0.0001(6)
C2S 0.050(2) 0.074(3) 0.0277(17) -0.0047(17) 0.0073(15) 0.003(2)
Cl3S 0.0627(6) 0.0588(6) 0.0515(6) 0.0039(5) -0.0007(5) -0.0083(5)
Cl4S 0.0468(5) 0.0522(5) 0.0427(5) 0.0069(4) 0.0043(4) 0.0079(4)

loop_
_atom_type_symbol
_atom_type_description
_atom_type_scat_dispersion_real
_atom_type_scat_dispersion_imag
_atom_type_scat_source
C C 0.0033 0.0016 'International Tables Vol C Tables 4.2.6.8 and 6.1.1.4'
H H 0.0000 0.0000 'International Tables Vol C Tables 4.2.6.8 and 6.1.1.4'
Cl Cl 0.1484 0.1585 'International Tables Vol C Tables 4.2.6.8 and 6.1.1.4'
Fe Fe 0.3463 0.8444 'International Tables Vol C Tables 4.2.6.8 and 6.1.1.4'
N N 0.0061 0.0033 'International Tables Vol C Tables 4.2.6.8 and 6.1.1.4'
P P 0.1023 0.0942 'International Tables Vol C Tables 4.2.6.8 and 6.1.1.4'
Pd Pd -0.9988 1.0072 'International Tables Vol C Tables 4.2.6.8 and 6.1.1.4'

loop_
_geom_angle_atom_site_label_1
_geom_angle_atom_site_label_2
_geom_angle_atom_site_label_3
_geom_angle
C5 Pd P 92.39(7)
C5 Pd Cl1 86.71(7)
P Pd Cl1 172.77(2)
C5 Pd Cl2 177.12(7)
P Pd Cl2 89.88(2)
Cl1 Pd Cl2 90.81(2)
C11 Fe C17 129.99(10)
C11 Fe C13 67.76(10)
C17 Fe C13 115.26(10)
C11 Fe C18 163.36(10)
C17 Fe C18 40.73(10)
C13 Fe C18 102.23(11)
C11 Fe C14 67.85(10)
C17 Fe C14 148.39(10)
C13 Fe C14 40.74(11)
C18 Fe C14 113.90(11)
C11 Fe C16 113.88(9)
C17 Fe C16 41.12(10)
C13 Fe C16 152.63(10)
C18 Fe C16 68.57(10)
C14 Fe C16 166.62(11)
C11 Fe C19 156.06(11)
C17 Fe C19 68.66(11)
C13 Fe C19 121.89(11)
C18 Fe C19 40.54(11)
C14 Fe C19 104.27(12)
C16 Fe C19 68.57(10)
C11 Fe C20 125.09(10)
C17 Fe C20 68.98(11)
C13 Fe C20 161.03(10)
C18 Fe C20 68.31(11)
C14 Fe C20 126.44(11)
C16 Fe C20 40.97(10)
C19 Fe C20 40.51(10)
C11 Fe C12 40.63(9)
C17 Fe C12 106.90(10)
C13 Fe C12 40.48(10)
C18 Fe C12 123.29(10)
C14 Fe C12 68.54(11)
C16 Fe C12 122.03(9)
C19 Fe C12 159.61(10)
C20 Fe C12 158.34(10)
C11 Fe C15 40.57(9)
C17 Fe C15 169.25(10)
C13 Fe C15 68.38(10)
C18 Fe C15 149.92(10)
C14 Fe C15 40.50(10)
C16 Fe C15 132.01(10)
C19 Fe C15 118.87(11)
C20 Fe C15 111.12(11)
C12 Fe C15 68.82(10)
C16 P C21 107.70(12)
C16 P C27 103.01(11)
C21 P C27 102.44(11)
C16 P Pd 106.47(8)
C21 P Pd 112.43(8)
C27 P Pd 123.64(8)
N2 N1 C5 114.52(19)
N2 N1 C11 116.56(18)
C5 N1 C11 128.80(19)
N3 N2 N1 102.85(18)
N2 N3 C4 113.25(19)
N2 N3 C33 118.6(2)
C4 N3 C33 128.1(2)
N3 C4 C5 106.41(19)
N3 C4 C34 121.6(2)
C5 C4 C34 131.7(2)
N1 C5 C4 102.92(19)
N1 C5 Pd 124.43(16)
C4 C5 Pd 132.58(17)
C15 C11 C12 109.9(2)
C15 C11 N1 124.5(2)
C12 C11 N1 125.1(2)
C15 C11 Fe 70.64(15)
C12 C11 Fe 70.48(14)
N1 C11 Fe 131.58(17)
C13 C12 C11 106.3(2)
C13 C12 Fe 69.07(15)
C11 C12 Fe 68.89(14)
C13 C12 H12 126.8
C11 C12 H12 126.8
Fe C12 H12 126.7
C12 C13 C14 108.9(2)
C12 C13 Fe 70.45(14)
C14 C13 Fe 69.83(16)
C12 C13 H13 125.5
C14 C13 H13 125.5
Fe C13 H13 125.8
C15 C14 C13 108.3(2)
C15 C14 Fe 70.36(15)
C13 C14 Fe 69.43(15)
C15 C14 H14 125.8
C13 C14 H14 125.8
Fe C14 H14 125.9
C11 C15 C14 106.5(2)
C11 C15 Fe 68.79(14)
C14 C15 Fe 69.14(15)
C11 C15 H15 126.7
C14 C15 H15 126.7
Fe C15 H15 126.9
C17 C16 C20 107.7(2)
C17 C16 P 123.68(18)
C20 C16 P 128.29(19)
C17 C16 Fe 69.10(14)
C20 C16 Fe 69.79(15)
P C16 Fe 121.21(13)
C18 C17 C16 107.6(2)
C18 C17 Fe 69.86(15)
C16 C17 Fe 69.78(14)
C18 C17 H17 126.2
C16 C17 H17 126.2
Fe C17 H17 125.8
C19 C18 C17 108.7(2)
C19 C18 Fe 70.03(15)
C17 C18 Fe 69.41(14)
C19 C18 H18 125.7
C17 C18 H18 125.7
Fe C18 H18 126.5
C18 C19 C20 108.2(2)
C18 C19 Fe 69.43(15)
C20 C19 Fe 69.85(15)
C18 C19 H19 125.9
C20 C19 H19 125.9
Fe C19 H19 126.4
C19 C20 C16 107.8(2)
C19 C20 Fe 69.64(16)
C16 C20 Fe 69.23(14)
C19 C20 H20 126.1
C16 C20 H20 126.1
Fe C20 H20 126.6
C22 C21 C26 119.3(3)
C22 C21 P 123.0(2)
C26 C21 P 117.7(2)
C21 C22 C23 119.3(3)
C21 C22 H22 120.3
C23 C22 H22 120.3
C24 C23 C22 119.8(3)
C24 C23 H23 120.1
C22 C23 H23 120.1
C25 C24 C23 121.0(3)
C25 C24 H24 119.5
C23 C24 H24 119.5
C24 C25 C26 119.7(3)
C24 C25 H25 120.2
C26 C25 H25 120.2
C25 C26 C21 120.9(3)
C25 C26 H26 119.6
C21 C26 H26 119.6
C32 C27 C28 118.2(2)
C32 C27 P 120.68(19)
C28 C27 P 121.11(18)
C29 C28 C27 120.8(2)
C29 C28 H28 119.6
C27 C28 H28 119.6
C28 C29 C30 120.4(3)
C28 C29 H29 119.8
C30 C29 H29 119.8
C31 C30 C29 119.1(2)
C31 C30 H30 120.4
C29 C30 H30 120.4
C30 C31 C32 120.7(3)
C30 C31 H31 119.6
C32 C31 H31 119.6
C31 C32 C27 120.8(2)
C31 C32 H32 119.6
C27 C32 H32 119.6
N3 C33 H33A 109.5
N3 C33 H33B 109.5
H33A C33 H33B 109.5
N3 C33 H33C 109.5
H33A C33 H33C 109.5
H33B C33 H33C 109.5
C35 C34 C39 120.6(2)
C35 C34 C4 121.1(2)
C39 C34 C4 118.3(2)
C36 C35 C34 119.0(2)
C36 C35 C40 119.9(2)
C34 C35 C40 121.1(2)
C37 C36 C35 121.6(2)
C37 C36 H36 119.2
C35 C36 H36 119.2
C38 C37 C36 118.5(2)
C38 C37 C41 120.8(3)
C36 C37 C41 120.7(3)
C37 C38 C39 121.8(2)
C37 C38 H38 119.1
C39 C38 H38 119.1
C38 C39 C34 118.5(2)
C38 C39 C42 119.7(2)
C34 C39 C42 121.8(2)
C35 C40 H40A 109.5
C35 C40 H40B 109.5
H40A C40 H40B 109.5
C35 C40 H40C 109.5
H40A C40 H40C 109.5
H40B C40 H40C 109.5
C37 C41 H41A 109.5
C37 C41 H41B 109.5
H41A C41 H41B 109.5
C37 C41 H41C 109.5
H41A C41 H41C 109.5
H41B C41 H41C 109.5
C39 C42 H42A 109.5
C39 C42 H42B 109.5
H42A C42 H42B 109.5
C39 C42 H42C 109.5
H42A C42 H42C 109.5
H42B C42 H42C 109.5
Cl2S C1S Cl1S 109.9(3)
Cl2S C1S H1S1 109.7
Cl1S C1S H1S1 109.7
Cl2S C1S H1S2 109.7
Cl1S C1S H1S2 109.7
H1S1 C1S H1S2 108.2
Cl4S C2S Cl3S 112.3(2)
Cl4S C2S H2S1 109.2
Cl3S C2S H2S1 109.2
Cl4S C2S H2S2 109.2
Cl3S C2S H2S2 109.2
H2S1 C2S H2S2 107.9

loop_
_geom_bond_atom_site_label_1
_geom_bond_atom_site_label_2
_geom_bond_distance
Pd C5 1.980(2)
Pd P 2.2645(6)
Pd Cl1 2.3491(6)
Pd Cl2 2.3606(6)
Fe C11 2.042(2)
Fe C17 2.042(3)
Fe C13 2.044(3)
Fe C18 2.048(3)
Fe C14 2.050(3)
Fe C16 2.051(3)
Fe C19 2.056(3)
Fe C20 2.059(3)
Fe C12 2.063(3)
Fe C15 2.066(3)
P C16 1.792(2)
P C21 1.818(3)
P C27 1.835(2)
N1 N2 1.343(3)
N1 C5 1.369(3)
N1 C11 1.427(3)
N2 N3 1.320(3)
N3 C4 1.364(3)
N3 C33 1.466(3)
C4 C5 1.390(3)
C4 C34 1.484(3)
C11 C15 1.424(3)
C11 C12 1.425(3)
C12 C13 1.421(3)
C12 H12 0.9500
C13 C14 1.425(4)
C13 H13 0.9500
C14 C15 1.425(4)
C14 H14 0.9500
C15 H15 0.9500
C16 C17 1.438(3)
C16 C20 1.438(3)
C17 C18 1.423(4)
C17 H17 0.9500
C18 C19 1.422(4)
C18 H18 0.9500
C19 C20 1.425(4)
C19 H19 0.9500
C20 H20 0.9500
C21 C22 1.383(4)
C21 C26 1.395(4)
C22 C23 1.414(5)
C22 H22 0.9500
C23 C24 1.377(6)
C23 H23 0.9500
C24 C25 1.363(5)
C24 H24 0.9500
C25 C26 1.386(4)
C25 H25 0.9500
C26 H26 0.9500
C27 C32 1.395(3)
C27 C28 1.398(3)
C28 C29 1.390(3)
C28 H28 0.9500
C29 C30 1.391(4)
C29 H29 0.9500
C30 C31 1.381(4)
C30 H30 0.9500
C31 C32 1.390(4)
C31 H31 0.9500
C32 H32 0.9500
C33 H33A 0.9800
C33 H33B 0.9800
C33 H33C 0.9800
C34 C35 1.397(3)
C34 C39 1.404(3)
C35 C36 1.395(3)
C35 C40 1.499(4)
C36 C37 1.389(4)
C36 H36 0.9500
C37 C38 1.386(4)
C37 C41 1.506(3)
C38 C39 1.399(3)
C38 H38 0.9500
C39 C42 1.502(4)
C40 H40A 0.9800
C40 H40B 0.9800
C40 H40C 0.9800
C41 H41A 0.9800
C41 H41B 0.9800
C41 H41C 0.9800
C42 H42A 0.9800
C42 H42B 0.9800
C42 H42C 0.9800
C1S Cl2S 1.764(5)
C1S Cl1S 1.783(6)
C1S H1S1 0.9900
C1S H1S2 0.9900
C2S Cl4S 1.755(4)
C2S Cl3S 1.762(4)
C2S H2S1 0.9900
C2S H2S2 0.9900
